data_9000406
loop_
_publ_author_name
'Moore, P. B.'
'Araki, T.'

_publ_section_title
;
 Pinakiolite, Mg2MnO2[BO3]; warwickite, Mg(Mg0.5Ti0.5)O[BO3]; wightmanite,
 Mg5(O)(OH)5[BO3].nH2O: Crystal chemistry of complex 3 Angstrom wallpaper
 structures
;
_journal_name_full 'American Mineralogist'
_journal_page_first 985
_journal_page_last 1004
_journal_volume 59
_journal_year 1974
_chemical_compound_source 'Langban, Sweden'
_chemical_formula_sum 'B2 Fe0.02 Mg3.62 Mn2.16 O10'
_chemical_name_mineral Pinakiolite
_space_group_IT_number 12
_symmetry_space_group_name_Hall '-C 2y'
_symmetry_space_group_name_H-M 'C 1 2/m 1'
_cell_angle_alpha 90
_cell_angle_beta 95.83
_cell_angle_gamma 90
_cell_formula_units_Z 4
_cell_length_a 21.79
_cell_length_b 5.977
_cell_length_c 5.341
_cell_volume 692.008
_database_code_amcsd 0000416
_exptl_crystal_density_diffrn 3.737
_cod_original_formula_sum 'Mn2.16 Mg3.62 Fe.02 B2 O10'
_cod_database_code 9000406

loop_
_space_group_symop_operation_xyz
x,y,z
1/2+x,1/2+y,z
x,-y,z
1/2+x,1/2-y,z
-x,y,-z
1/2-x,1/2+y,-z
-x,-y,-z
1/2-x,1/2-y,-z

loop_
_atom_site_label
_atom_site_fract_x
_atom_site_fract_y
_atom_site_fract_z
_atom_site_occupancy
_atom_site_U_iso_or_equiv
Mn1 0.50000 0.50000 0.00000 1.00000 0.00925
Mn2 0.50000 0.50000 0.50000 1.00000 0.00887
Mn3_1 0.25030 0.00000 0.49930 1.00000 0.00722
Mg1 0.50000 0.00000 0.00000 0.83000 0.02470
Mg2 0.50000 0.00000 0.50000 0.77000 0.02609
Mg3 0.25000 0.25000 0.00000 0.84000 0.00760
Mn3_2 0.25000 0.25000 0.00000 0.16000 0.00760
Mg4 0.38690 0.24970 0.70720 0.99000 0.00811
Fe4 0.38690 0.24970 0.70720 0.01000 0.00811
B1 0.13440 0.00000 0.80550 1.00000 0.00722
B2 0.36920 0.00000 0.19860 1.00000 0.01077
O1 0.39720 0.50000 -0.01620 1.00000 0.00925
O2 0.39590 0.50000 0.43440 1.00000 0.00823
O3 0.19080 0.00000 0.83320 1.00000 0.00937
O4 0.40140 0.00000 -0.01660 1.00000 0.01292
O5 0.40020 0.00000 0.43970 1.00000 0.01191
O6 0.30580 0.00000 0.17130 1.00000 0.01127
O7 0.51380 0.27550 0.25560 1.00000 0.01165
O8 0.29370 0.25020 0.67750 1.00000 0.00963

loop_
_cod_changelog_entry_id
_cod_changelog_entry_author
_cod_changelog_entry_date
_cod_changelog_entry_text
1
;cod-tools version 3.10.1
Id: cif_fix_AMCSD_atom_labels 10224 2024-08-07 11:09:31Z saulius
;
2024-08-07T19:38:03+03:00
;Changed the following '_atom_site_label' values:
the first duplicated label 'Mn3'  converted to 'Mn3_1'
duplicated label 'Mn3' at index 6 converted to 'Mn3_2'
;

loop_
_cod_related_entry_id
_cod_related_entry_database
_cod_related_entry_code
1 AMCSD 0000416
